data_1564538
loop_
_publ_author_name
'Chaker, Ziyad'
'Chervy, Pierre'
'Boulard, Yves'
'Bressanelli, St\'ephane'
'Retailleau, Pascal'
'Paternostre, Mait\'e'
'Charpentier, Thibault'

_publ_section_title
;
 Systematic Method for the Exploration, Representation, and Classification
 of the Diphenylalanine Solvatomorphic Space.
;
_journal_issue 33
_journal_name_full 'The journal of physical chemistry. B'
_journal_page_first 9454
_journal_page_last 9466
_journal_paper_doi 10.1021/acs.jpcb.1c04203
_journal_volume 125
_journal_year 2021
_chemical_absolute_configuration syn
_chemical_formula_moiety 'C18 H20 N2 O3, 0.6(C3 H8 O),[+solv]'
_chemical_formula_sum 'C19.8 H24.8 N2 O3.6'
_chemical_formula_weight 348.40
_chemical_name_systematic
;
'2-[(2-azaniumyl-3-phenylpropanoyl)amino]-3-phenylpropanoate 
propan-1-ol solvate'
;
_space_group_crystal_system orthorhombic
_space_group_IT_number 18
_space_group_name_Hall 'P 2 2ab'
_space_group_name_H-M_alt 'P 21 21 2'
_atom_sites_solution_hydrogens mixed
_atom_sites_solution_primary other
_atom_sites_solution_secondary difmap
_audit_creation_method SHELXL-2018/3
_cell_angle_alpha 90
_cell_angle_beta 90
_cell_angle_gamma 90
_cell_formula_units_Z 8
_cell_length_a 24.6363(15)
_cell_length_b 16.8157(8)
_cell_length_c 10.0197(4)
_cell_measurement_reflns_used 5789
_cell_measurement_temperature 293(2)
_cell_measurement_theta_max 24.9260
_cell_measurement_theta_min 3.7410
_cell_volume 4150.9(4)
_computing_cell_refinement 'CrysAlisPro 1.171.41.112a (Rigaku OD, 2021)'
_computing_data_collection 'CrysAlisPro 1.171.41.112a (Rigaku OD, 2021)'
_computing_data_reduction 'CrysAlisPro 1.171.41.112a (Rigaku OD, 2021)'
_computing_structure_refinement 'SHELXL-2018/3 (Sheldrick, 2015b)'
_computing_structure_solution 'SHELXT 2014/5 (Sheldrick, 2015a)'
_diffrn_ambient_temperature 293(2)
_diffrn_detector 'Dectris PILATUS3 R 200K-A area detector'
_diffrn_detector_area_resol_mean 5.811
_diffrn_detector_type 'Hybrid Photon Counting area detector'
_diffrn_measured_fraction_theta_full 0.993
_diffrn_measured_fraction_theta_max 0.993
_diffrn_measurement_details
;
List of Runs (angles in degrees, time in seconds):

  # Type    Start    End  Width  t~exp~   \w     \q     \k     \f   Frames
--------------------------------------------------------------------------
  1  \w     -2.00  86.00   0.25   60.00    --    7.10  57.00  60.00  352
  2  \w     33.00  89.00   0.25   60.00    --    7.10  57.00 -90.00  224
  3  \w     -2.00  82.00   0.25   60.00    --   -7.40  57.00-180.00  336
;
_diffrn_measurement_device 'kappa gonio four-circle diffractometer'
_diffrn_measurement_device_type 'Rigaku XtaLAB PRO'
_diffrn_measurement_method '\w scans'
_diffrn_orient_matrix_type 'CrysAlisPro convention (1999,Acta A55,543-557)'
_diffrn_orient_matrix_UB_11 -0.0268994000
_diffrn_orient_matrix_UB_12 0.0125903000
_diffrn_orient_matrix_UB_13 0.0139817000
_diffrn_orient_matrix_UB_21 0.0102085000
_diffrn_orient_matrix_UB_22 0.0294529000
_diffrn_orient_matrix_UB_23 0.0440309000
_diffrn_orient_matrix_UB_31 0.0013570000
_diffrn_orient_matrix_UB_32 0.0274454000
_diffrn_orient_matrix_UB_33 -0.0536373000
_diffrn_radiation_collimation 'Rigaku Integrated Confocal MaxFlux double bounce multi-layer mirror optics'
_diffrn_radiation_monochromator none
_diffrn_radiation_probe x-ray
_diffrn_radiation_type MoK\a
_diffrn_radiation_wavelength 0.71073
_diffrn_reflns_av_R_equivalents 0.1043
_diffrn_reflns_av_unetI/netI 0.1044
_diffrn_reflns_Laue_measured_fraction_full 0.993
_diffrn_reflns_Laue_measured_fraction_max 0.993
_diffrn_reflns_limit_h_max 29
_diffrn_reflns_limit_h_min -26
_diffrn_reflns_limit_k_max 18
_diffrn_reflns_limit_k_min -20
_diffrn_reflns_limit_l_max 12
_diffrn_reflns_limit_l_min -11
_diffrn_reflns_number 23151
_diffrn_reflns_point_group_measured_fraction_full 0.979
_diffrn_reflns_point_group_measured_fraction_max 0.977
_diffrn_reflns_theta_full 25.242
_diffrn_reflns_theta_max 25.348
_diffrn_reflns_theta_min 2.194
_diffrn_source 'microfocus sealed X-ray tube'
_diffrn_source_type 'Rigaku micromax 003'
_exptl_absorpt_coefficient_mu 0.077
_exptl_absorpt_correction_T_max 1.000
_exptl_absorpt_correction_T_min 0.850
_exptl_absorpt_correction_type gaussian
_exptl_absorpt_process_details
;
CrysAlisPro 1.171.41.112a (Rigaku Oxford Diffraction, 2021)
Numerical absorption correction based on gaussian integration over
a multifaceted crystal model
Empirical absorption correction using spherical harmonics,
implemented in SCALE3 ABSPACK scaling algorithm.
;
_exptl_crystal_colour 'translucent light colourless'
_exptl_crystal_density_diffrn 1.115
_exptl_crystal_description plate
_exptl_crystal_F_000 1491
_exptl_crystal_size_max 0.198
_exptl_crystal_size_mid 0.106
_exptl_crystal_size_min 0.016
_refine_diff_density_max 0.400
_refine_diff_density_min -0.529
_refine_diff_density_rms 0.066
_refine_ls_abs_structure_details
;
 Refined as an inversion twin.
;
_refine_ls_abs_structure_Flack -3(3)
_refine_ls_extinction_method none
_refine_ls_goodness_of_fit_ref 1.030
_refine_ls_hydrogen_treatment mixed
_refine_ls_matrix_type full
_refine_ls_number_parameters 492
_refine_ls_number_reflns 7430
_refine_ls_number_restraints 58
_refine_ls_restrained_S_all 1.080
_refine_ls_R_factor_all 0.1100
_refine_ls_R_factor_gt 0.0854
_refine_ls_shift/su_max 0.017
_refine_ls_shift/su_mean 0.001
_refine_ls_structure_factor_coef Fsqd
_refine_ls_weighting_details 'w=1/[\s^2^(Fo^2^)+(0.1831P)^2^] where P=(Fo^2^+2Fc^2^)/3'
_refine_ls_weighting_scheme calc
_refine_ls_wR_factor_gt 0.2390
_refine_ls_wR_factor_ref 0.2660
_reflns_Friedel_coverage 0.755
_reflns_Friedel_fraction_full 0.960
_reflns_Friedel_fraction_max 0.957
_reflns_number_gt 5361
_reflns_number_total 7445
_reflns_threshold_expression 'I > 2\s(I)'
_cod_data_source_file DiPhenAla_in_propan-1-ol-doublecell-PR2.cif
_cod_data_source_block DiPhenAla_in_propan-1-ol-doublecell
_cod_original_formula_sum 'C19.80 H24.80 N2 O3.60'
_cod_database_code 1564538
_shelx_space_group_comment
;
The symmetry employed for this shelxl refinement is uniquely defined
by the following loop, which should always be used as a source of
symmetry information in preference to the above space-group names.
They are only intended as comments.
;

loop_
_space_group_symop_operation_xyz
'x, y, z'
'-x, -y, z'
'-x+1/2, y+1/2, -z'
'x+1/2, -y+1/2, -z'

loop_
_atom_site_label
_atom_site_type_symbol
_atom_site_fract_x
_atom_site_fract_y
_atom_site_fract_z
_atom_site_U_iso_or_equiv
_atom_site_adp_type
_atom_site_occupancy
_atom_site_site_symmetry_order
_atom_site_calc_flag
_atom_site_refinement_flags_posn
_atom_site_refinement_flags_adp
_atom_site_refinement_flags_occupancy
_atom_site_disorder_assembly
_atom_site_disorder_group
O21_1 O 0.6503(4) 0.5136(7) 1.0402(13) 0.165(5) Uani 0.567(3) 1 d D U P . .
H21O_1 H 0.657504 0.506223 1.119116 0.247 Uiso 0.567(3) 1 calc R U P . .
C22_1 C 0.6285(9) 0.5923(8) 1.0232(12) 0.222(6) Uani 0.567(3) 1 d D U P . .
H22A_1 H 0.653797 0.630749 1.059748 0.267 Uiso 0.567(3) 1 calc R U P . .
H22B_1 H 0.594784 0.596662 1.072794 0.267 Uiso 0.567(3) 1 calc R U P . .
C23_1 C 0.6180(6) 0.6118(9) 0.8795(15) 0.232(6) Uani 0.567(3) 1 d D U P . .
H23A_1 H 0.583045 0.638065 0.872356 0.279 Uiso 0.567(3) 1 calc R U P . .
H23B_1 H 0.615932 0.562625 0.829071 0.279 Uiso 0.567(3) 1 calc DR U P . .
C24_1 C 0.6605(8) 0.6641(13) 0.818(2) 0.251(7) Uani 0.567(3) 1 d D U P . .
H24A_1 H 0.651471 0.674278 0.726556 0.377 Uiso 0.567(3) 1 calc R U P . .
H24B_1 H 0.662234 0.713501 0.866005 0.377 Uiso 0.567(3) 1 calc R U P . .
H24C_1 H 0.695146 0.638003 0.822687 0.377 Uiso 0.567(3) 1 calc R U P . .
C1_1 C 0.71761(19) 0.2167(2) 0.9070(4) 0.0488(10) Uani 1 1 d . . . . .
H1_1 H 0.741119 0.213472 0.985678 0.059 Uiso 1 1 calc R U . . .
N1_1 N 0.73046(14) 0.29214(18) 0.8415(3) 0.0455(8) Uani 1 1 d . . . . .
H1A_1 H 0.731089 0.294152 0.755755 0.055 Uiso 1 1 calc R U . . .
O1_1 O 0.76859(18) 0.1647(2) 0.7245(4) 0.0809(12) Uani 1 1 d . . . . .
C2_1 C 0.7347(2) 0.1489(2) 0.8149(4) 0.0533(11) Uani 1 1 d . . . . .
N2_1 N 0.75522(16) 0.50099(19) 0.9114(4) 0.0513(9) Uani 1 1 d . . . . .
H2A_1 H 0.763316 0.543778 0.863075 0.077 Uiso 1 1 calc R U . . .
H2B_1 H 0.777952 0.497530 0.980209 0.077 Uiso 1 1 calc R U . . .
H2C_1 H 0.721331 0.504986 0.941465 0.077 Uiso 1 1 calc R U . . .
O2_1 O 0.71656(16) 0.08140(18) 0.8396(4) 0.0719(10) Uani 1 1 d . . . . .
C3_1 C 0.6588(2) 0.2135(3) 0.9590(5) 0.0580(12) Uani 1 1 d . . . . .
H3A_1 H 0.652932 0.162064 1.000554 0.070 Uiso 1 1 calc R U . . .
H3B_1 H 0.654530 0.253651 1.027670 0.070 Uiso 1 1 calc R U . . .
O3_1 O 0.73685(16) 0.36221(18) 1.0317(3) 0.0636(10) Uani 1 1 d . . . . .
C4_1 C 0.6162(2) 0.2258(3) 0.8568(5) 0.0615(12) Uani 1 1 d . . . . .
C5_1 C 0.5922(2) 0.1618(4) 0.7917(6) 0.0785(16) Uani 1 1 d . . . . .
H5_1 H 0.603822 0.110687 0.812493 0.094 Uiso 1 1 calc R U . . .
C6_1 C 0.5520(3) 0.1709(8) 0.6983(8) 0.113(3) Uani 1 1 d . . . . .
H6_1 H 0.537355 0.126827 0.655204 0.136 Uiso 1 1 calc R U . . .
C7_1 C 0.5337(3) 0.2462(9) 0.6693(10) 0.130(3) Uani 1 1 d . . . . .
H7_1 H 0.505244 0.253202 0.609433 0.156 Uiso 1 1 calc R U . . .
C8_1 C 0.5577(4) 0.3119(7) 0.7292(13) 0.139(4) Uani 1 1 d . . . . .
H8_1 H 0.546651 0.362994 0.706384 0.167 Uiso 1 1 calc R U . . .
C9_1 C 0.5989(3) 0.3003(4) 0.8249(8) 0.093(2) Uani 1 1 d . . . . .
H9_1 H 0.614361 0.344102 0.866843 0.111 Uiso 1 1 calc R U . . .
C10_1 C 0.74123(16) 0.3579(2) 0.9111(4) 0.0428(9) Uani 1 1 d . . . . .
C11_1 C 0.76031(16) 0.4288(2) 0.8273(4) 0.0436(9) Uani 1 1 d . . . . .
H11_1 H 0.735985 0.434377 0.750503 0.052 Uiso 1 1 calc R U . . .
C12_1 C 0.81857(17) 0.4171(3) 0.7754(4) 0.0531(10) Uani 1 1 d . . . . .
H12A_1 H 0.818790 0.372076 0.714872 0.064 Uiso 1 1 calc R U . . .
H12B_1 H 0.828798 0.463769 0.724372 0.064 Uiso 1 1 calc R U . . .
C13_1 C 0.86033(19) 0.4035(3) 0.8800(5) 0.0569(11) Uani 1 1 d . . . . .
C14_1 C 0.8884(2) 0.4667(4) 0.9335(7) 0.0853(18) Uani 1 1 d . . . . .
H14_1 H 0.880339 0.518150 0.905878 0.102 Uiso 1 1 calc R U . . .
C15_1 C 0.9291(3) 0.4542(8) 1.0292(9) 0.135(4) Uani 1 1 d . . . . .
H15_1 H 0.948534 0.496809 1.063981 0.162 Uiso 1 1 calc R U . . .
C16_1 C 0.9396(4) 0.3784(9) 1.0705(9) 0.142(5) Uani 1 1 d . . . . .
H16_1 H 0.966001 0.369971 1.135405 0.170 Uiso 1 1 calc R U . . .
C17_1 C 0.9126(4) 0.3150(8) 1.0190(10) 0.139(4) Uani 1 1 d . . . . .
H17_1 H 0.920926 0.263622 1.046902 0.167 Uiso 1 1 calc R U . . .
C18_1 C 0.8724(3) 0.3278(4) 0.9243(7) 0.0875(18) Uani 1 1 d . . . . .
H18_1 H 0.853226 0.284706 0.890153 0.105 Uiso 1 1 calc R U . . .
O21_2 O 0.6556(2) 0.5581(4) 0.3219(9) 0.131(3) Uani 0.633(3) 1 d D U P . .
H21O_2 H 0.681003 0.587604 0.303303 0.196 Uiso 0.633(3) 1 calc R U P . .
C22_2 C 0.6153(5) 0.6018(9) 0.3957(11) 0.189(5) Uani 0.633(3) 1 d D U P . .
H22A_2 H 0.579781 0.579260 0.378151 0.227 Uiso 0.633(3) 1 calc R U P . .
H22B_2 H 0.614993 0.656592 0.365313 0.227 Uiso 0.633(3) 1 calc R U P . .
C23_2 C 0.6259(8) 0.6001(7) 0.5432(10) 0.202(5) Uani 0.633(3) 1 d D U P . .
H23A_2 H 0.655131 0.636891 0.563468 0.242 Uiso 0.633(3) 1 calc R U P . .
H23B_2 H 0.593712 0.618449 0.589624 0.242 Uiso 0.633(3) 1 calc R U P . .
C24_2 C 0.6409(9) 0.5193(9) 0.5947(15) 0.231(6) Uani 0.633(3) 1 d D U P . .
H24A_2 H 0.647121 0.522097 0.689138 0.346 Uiso 0.633(3) 1 calc DR U P . .
H24B_2 H 0.611787 0.482744 0.577025 0.346 Uiso 0.633(3) 1 calc R U P . .
H24C_2 H 0.673245 0.501197 0.550852 0.346 Uiso 0.633(3) 1 calc R U P . .
C1_2 C 0.7177(2) 0.2054(2) 0.4221(4) 0.0517(11) Uani 1 1 d . . . . .
H1_2 H 0.741683 0.200645 0.499779 0.062 Uiso 1 1 calc R U . . .
C3_2 C 0.6591(2) 0.2086(3) 0.4734(5) 0.0636(13) Uani 1 1 d . . . . .
H3A_2 H 0.650630 0.158357 0.516304 0.076 Uiso 1 1 calc R U . . .
H3B_2 H 0.656448 0.249924 0.540608 0.076 Uiso 1 1 calc R U . . .
O1_2 O 0.74025(18) 0.14324(17) 0.2165(3) 0.0742(11) Uani 1 1 d . . . . .
N1_2 N 0.73275(15) 0.27696(19) 0.3511(3) 0.0489(9) Uani 1 1 d . . . . .
H1A_2 H 0.735097 0.274989 0.265565 0.059 Uiso 1 1 calc R U . . .
O2_2 O 0.7208(2) 0.06672(18) 0.3856(4) 0.0925(14) Uani 1 1 d . . . . .
C2_2 C 0.7271(2) 0.1332(2) 0.3340(4) 0.0569(12) Uani 1 1 d . . . . .
N2_2 N 0.75688(17) 0.48878(19) 0.3818(4) 0.0544(9) Uani 1 1 d . . . . .
H2A_2 H 0.768028 0.526922 0.326702 0.082 Uiso 1 1 calc R U . . .
H2B_2 H 0.776499 0.490239 0.456377 0.082 Uiso 1 1 calc R U . . .
H2C_2 H 0.722032 0.496308 0.401597 0.082 Uiso 1 1 calc R U . . .
O3_2 O 0.73843(14) 0.35752(17) 0.5314(3) 0.0561(8) Uani 1 1 d . . . . .
C4_2 C 0.6175(2) 0.2242(3) 0.3675(6) 0.0680(13) Uani 1 1 d . . . . .
C5_2 C 0.5939(2) 0.1619(4) 0.2956(6) 0.0827(17) Uani 1 1 d . . . . .
H5_2 H 0.604008 0.109721 0.314310 0.099 Uiso 1 1 calc R U . . .
C6_2 C 0.5560(3) 0.1766(7) 0.1973(8) 0.107(3) Uani 1 1 d . . . . .
H6_2 H 0.541783 0.134168 0.149039 0.128 Uiso 1 1 calc R U . . .
C7_2 C 0.5391(3) 0.2507(8) 0.1698(11) 0.132(3) Uani 1 1 d . . . . .
H7_2 H 0.511975 0.259100 0.106779 0.158 Uiso 1 1 calc R U . . .
C8_2 C 0.5627(4) 0.3156(7) 0.2367(13) 0.142(4) Uani 1 1 d . . . . .
H8_2 H 0.553143 0.367500 0.215027 0.171 Uiso 1 1 calc R U . . .
C9_2 C 0.6014(3) 0.2999(5) 0.3381(9) 0.105(2) Uani 1 1 d . . . . .
H9_2 H 0.616129 0.342203 0.385746 0.126 Uiso 1 1 calc R U . . .
C10_2 C 0.74312(16) 0.3456(2) 0.4116(4) 0.0424(9) Uani 1 1 d . . . . .
C11_2 C 0.76365(18) 0.4102(2) 0.3166(4) 0.0465(10) Uani 1 1 d . . . . .
H11_2 H 0.740427 0.409538 0.237195 0.056 Uiso 1 1 calc R U . . .
C12_2 C 0.82084(19) 0.3970(3) 0.2715(5) 0.0571(11) Uani 1 1 d . . . . .
H12A_2 H 0.830468 0.438938 0.209402 0.068 Uiso 1 1 calc R U . . .
H12B_2 H 0.822345 0.347058 0.223185 0.068 Uiso 1 1 calc R U . . .
C13_2 C 0.86318(19) 0.3948(3) 0.3816(5) 0.0562(11) Uani 1 1 d . . . . .
C14_2 C 0.8901(2) 0.4630(4) 0.4218(7) 0.0791(16) Uani 1 1 d . . . . .
H14_2 H 0.881966 0.511120 0.380572 0.095 Uiso 1 1 calc R U . . .
C15_2 C 0.9286(3) 0.4613(6) 0.5216(9) 0.108(3) Uani 1 1 d . . . . .
H15_2 H 0.946458 0.507777 0.546196 0.129 Uiso 1 1 calc R U . . .
C16_2 C 0.9403(3) 0.3927(8) 0.5832(8) 0.113(3) Uani 1 1 d . . . . .
H16_2 H 0.966068 0.391533 0.650971 0.135 Uiso 1 1 calc R U . . .
C17_2 C 0.9144(3) 0.3251(6) 0.5465(9) 0.109(3) Uani 1 1 d . . . . .
H17_2 H 0.922972 0.277695 0.589400 0.130 Uiso 1 1 calc R U . . .
C18_2 C 0.8758(3) 0.3248(4) 0.4473(6) 0.0793(16) Uani 1 1 d . . . . .
H18_2 H 0.858303 0.277717 0.424498 0.095 Uiso 1 1 calc R U . . .

loop_
_atom_site_aniso_label
_atom_site_aniso_U_11
_atom_site_aniso_U_22
_atom_site_aniso_U_33
_atom_site_aniso_U_23
_atom_site_aniso_U_13
_atom_site_aniso_U_12
O21_1 0.073(5) 0.226(11) 0.196(10) -0.034(10) 0.017(6) 0.019(6)
C22_1 0.172(9) 0.241(12) 0.253(12) -0.010(11) -0.011(10) 0.041(8)
C23_1 0.187(10) 0.252(13) 0.257(12) -0.002(11) -0.013(10) 0.036(9)
C24_1 0.210(13) 0.269(16) 0.275(14) 0.010(13) -0.006(13) 0.023(11)
C1_1 0.072(3) 0.036(2) 0.039(2) -0.0006(17) -0.0052(19) -0.0018(19)
N1_1 0.067(2) 0.0367(16) 0.0322(16) -0.0032(13) -0.0005(15) -0.0084(15)
O1_1 0.130(3) 0.0503(18) 0.062(2) 0.0003(16) 0.022(2) 0.012(2)
C2_1 0.079(3) 0.041(2) 0.040(2) -0.0015(17) -0.006(2) 0.009(2)
N2_1 0.071(2) 0.0351(16) 0.0483(19) 0.0001(14) 0.0018(17) -0.0053(16)
O2_1 0.106(3) 0.0353(16) 0.075(2) -0.0085(15) -0.003(2) -0.0056(16)
C3_1 0.084(3) 0.046(2) 0.044(2) 0.0005(19) 0.013(2) -0.007(2)
O3_1 0.106(3) 0.0500(17) 0.0344(17) -0.0079(13) -0.0006(16) -0.0209(17)
C4_1 0.059(3) 0.065(3) 0.061(3) -0.001(2) 0.014(2) -0.010(2)
C5_1 0.067(3) 0.103(4) 0.065(3) -0.008(3) 0.007(3) -0.019(3)
C6_1 0.079(4) 0.183(9) 0.078(5) -0.021(5) 0.014(4) -0.034(5)
C7_1 0.069(4) 0.212(11) 0.107(6) 0.002(8) -0.009(4) -0.016(6)
C8_1 0.101(6) 0.163(9) 0.154(9) 0.044(8) -0.013(6) 0.037(6)
C9_1 0.082(4) 0.089(4) 0.108(5) 0.009(4) -0.010(4) 0.004(3)
C10_1 0.055(2) 0.040(2) 0.033(2) -0.0044(15) -0.0024(17) -0.0021(18)
C11_1 0.057(2) 0.0394(19) 0.0348(18) -0.0006(16) -0.0037(17) -0.0059(18)
C12_1 0.063(3) 0.052(2) 0.044(2) 0.0048(19) 0.002(2) -0.003(2)
C13_1 0.056(3) 0.064(3) 0.051(3) -0.002(2) 0.004(2) 0.007(2)
C14_1 0.054(3) 0.111(5) 0.091(4) -0.025(4) 0.000(3) -0.011(3)
C15_1 0.068(4) 0.234(12) 0.104(6) -0.071(8) -0.005(4) 0.003(6)
C16_1 0.080(5) 0.262(15) 0.084(5) -0.005(8) -0.014(4) 0.063(7)
C17_1 0.111(6) 0.205(11) 0.101(6) 0.046(7) 0.014(5) 0.097(7)
C18_1 0.085(4) 0.089(4) 0.088(4) 0.014(3) 0.008(3) 0.029(3)
O21_2 0.064(3) 0.112(5) 0.218(9) 0.029(6) 0.030(5) -0.005(4)
C22_2 0.143(7) 0.181(8) 0.242(10) -0.009(9) 0.062(8) 0.018(6)
C23_2 0.165(7) 0.196(9) 0.245(10) -0.012(9) 0.053(8) 0.018(7)
C24_2 0.214(11) 0.212(11) 0.266(13) 0.009(11) 0.031(11) 0.018(11)
C1_2 0.077(3) 0.041(2) 0.036(2) 0.0010(17) -0.002(2) -0.008(2)
C3_2 0.083(3) 0.060(3) 0.048(3) 0.001(2) 0.012(2) -0.017(2)
O1_2 0.130(3) 0.0405(16) 0.052(2) -0.0023(14) 0.010(2) 0.0086(18)
N1_2 0.074(2) 0.0373(17) 0.0354(17) -0.0034(13) 0.0018(16) -0.0104(16)
O2_2 0.180(4) 0.0385(17) 0.059(2) 0.0060(15) -0.014(3) -0.015(2)
C2_2 0.091(3) 0.039(2) 0.040(2) 0.0016(18) -0.012(2) -0.001(2)
N2_2 0.078(2) 0.0370(17) 0.0483(19) 0.0035(15) -0.0003(18) -0.0073(17)
O3_2 0.088(2) 0.0460(16) 0.0341(16) -0.0041(12) 0.0022(14) -0.0122(16)
C4_2 0.067(3) 0.076(3) 0.061(3) -0.001(3) 0.014(2) -0.011(3)
C5_2 0.078(3) 0.102(4) 0.068(4) -0.006(3) 0.013(3) -0.028(3)
C6_2 0.070(4) 0.169(8) 0.081(5) -0.014(5) 0.006(4) -0.034(5)
C7_2 0.079(5) 0.199(10) 0.118(7) 0.007(8) -0.013(5) -0.001(6)
C8_2 0.113(6) 0.142(8) 0.172(10) 0.021(8) -0.024(7) 0.037(6)
C9_2 0.094(4) 0.089(4) 0.132(7) -0.005(5) -0.021(5) 0.008(4)
C10_2 0.055(2) 0.0384(19) 0.034(2) -0.0049(15) -0.0030(17) -0.0014(18)
C11_2 0.063(2) 0.042(2) 0.0342(19) -0.0011(15) -0.0025(18) -0.0071(18)
C12_2 0.075(3) 0.055(2) 0.041(2) 0.0037(19) 0.004(2) -0.001(2)
C13_2 0.056(3) 0.062(3) 0.050(2) 0.003(2) 0.009(2) 0.007(2)
C14_2 0.072(3) 0.077(3) 0.088(4) -0.011(3) -0.001(3) -0.001(3)
C15_2 0.067(4) 0.149(7) 0.107(6) -0.054(6) -0.007(4) 0.000(4)
C16_2 0.070(4) 0.192(9) 0.076(4) -0.003(6) -0.004(3) 0.025(6)
C17_2 0.091(5) 0.133(7) 0.102(6) 0.042(5) 0.008(4) 0.048(5)
C18_2 0.083(4) 0.075(4) 0.080(4) 0.015(3) 0.002(3) 0.014(3)

loop_
_atom_type_symbol
_atom_type_description
_atom_type_scat_dispersion_real
_atom_type_scat_dispersion_imag
_atom_type_scat_source
C C 0.0033 0.0016 'International Tables Vol C Tables 4.2.6.8 and 6.1.1.4'
N N 0.0061 0.0033 'International Tables Vol C Tables 4.2.6.8 and 6.1.1.4'
O O 0.0106 0.0060 'International Tables Vol C Tables 4.2.6.8 and 6.1.1.4'
H H 0.0000 0.0000 'International Tables Vol C Tables 4.2.6.8 and 6.1.1.4'

loop_
_exptl_crystal_face_index_h
_exptl_crystal_face_index_k
_exptl_crystal_face_index_l
_exptl_crystal_face_perp_dist
0 1 0 0.0466
0 -1 0 0.0598
1 0 -5 0.0978
-1 0 5 0.0985
-1 0 0 0.0082
1 0 0 0.0082
1 5 -4 0.0842
1 5 3 0.0815

loop_
_geom_angle_atom_site_label_1
_geom_angle_atom_site_label_2
_geom_angle_atom_site_label_3
_geom_angle
_geom_angle_site_symmetry_1
_geom_angle_site_symmetry_3
_geom_angle_publ_flag
O21_1 C22_1 C23_1 112.25(15) . . ?
C22_1 C23_1 C24_1 113.63(15) . . ?
N1_1 C1_1 C2_1 108.5(3) . . ?
N1_1 C1_1 C3_1 112.7(3) . . ?
C2_1 C1_1 C3_1 115.9(4) . . ?
C10_1 N1_1 C1_1 121.8(3) . . ?
O2_1 C2_1 O1_1 125.0(4) . . ?
O2_1 C2_1 C1_1 117.5(4) . . ?
O1_1 C2_1 C1_1 117.3(4) . . ?
C4_1 C3_1 C1_1 115.3(4) . . ?
C9_1 C4_1 C5_1 117.9(6) . . ?
C9_1 C4_1 C3_1 120.9(5) . . ?
C5_1 C4_1 C3_1 121.2(5) . . ?
C6_1 C5_1 C4_1 122.8(8) . . ?
C5_1 C6_1 C7_1 118.9(8) . . ?
C6_1 C7_1 C8_1 120.1(8) . . ?
C7_1 C8_1 C9_1 119.4(8) . . ?
C4_1 C9_1 C8_1 120.9(8) . . ?
O3_1 C10_1 N1_1 123.5(4) . . ?
O3_1 C10_1 C11_1 121.7(3) . . ?
N1_1 C10_1 C11_1 114.8(3) . . ?
N2_1 C11_1 C10_1 107.4(3) . . ?
N2_1 C11_1 C12_1 112.1(3) . . ?
C10_1 C11_1 C12_1 111.8(3) . . ?
C13_1 C12_1 C11_1 115.3(4) . . ?
C14_1 C13_1 C18_1 118.6(5) . . ?
C14_1 C13_1 C12_1 120.2(5) . . ?
C18_1 C13_1 C12_1 121.2(5) . . ?
C13_1 C14_1 C15_1 120.6(8) . . ?
C16_1 C15_1 C14_1 118.9(9) . . ?
C17_1 C16_1 C15_1 121.6(8) . . ?
C16_1 C17_1 C18_1 119.1(9) . . ?
C13_1 C18_1 C17_1 121.1(8) . . ?
O21_2 C22_2 C23_2 112.05(15) . . ?
C24_2 C23_2 C22_2 113.48(15) . . ?
N1_2 C1_2 C2_2 109.9(3) . . ?
N1_2 C1_2 C3_2 112.2(4) . . ?
C2_2 C1_2 C3_2 111.4(4) . . ?
C4_2 C3_2 C1_2 114.4(4) . . ?
C10_2 N1_2 C1_2 123.2(3) . . ?
O1_2 C2_2 O2_2 123.7(4) . . ?
O1_2 C2_2 C1_2 119.0(4) . . ?
O2_2 C2_2 C1_2 117.3(4) . . ?
C9_2 C4_2 C5_2 117.9(6) . . ?
C9_2 C4_2 C3_2 121.0(6) . . ?
C5_2 C4_2 C3_2 121.1(5) . . ?
C6_2 C5_2 C4_2 120.9(7) . . ?
C7_2 C6_2 C5_2 121.5(8) . . ?
C6_2 C7_2 C8_2 119.6(8) . . ?
C7_2 C8_2 C9_2 118.4(8) . . ?
C4_2 C9_2 C8_2 121.5(8) . . ?
O3_2 C10_2 N1_2 124.9(4) . . ?
O3_2 C10_2 C11_2 121.6(3) . . ?
N1_2 C10_2 C11_2 113.4(3) . . ?
N2_2 C11_2 C12_2 111.8(3) . . ?
N2_2 C11_2 C10_2 108.7(3) . . ?
C12_2 C11_2 C10_2 113.1(3) . . ?
C11_2 C12_2 C13_2 115.5(4) . . ?
C14_2 C13_2 C18_2 117.3(5) . . ?
C14_2 C13_2 C12_2 121.4(5) . . ?
C18_2 C13_2 C12_2 121.4(5) . . ?
C15_2 C14_2 C13_2 121.5(7) . . ?
C16_2 C15_2 C14_2 120.0(7) . . ?
C15_2 C16_2 C17_2 119.8(7) . . ?
C16_2 C17_2 C18_2 121.7(7) . . ?
C17_2 C18_2 C13_2 119.7(7) . . ?

loop_
_geom_bond_atom_site_label_1
_geom_bond_atom_site_label_2
_geom_bond_distance
_geom_bond_site_symmetry_2
_geom_bond_publ_flag
O21_1 C22_1 1.4395(14) . ?
C22_1 C23_1 1.4994(14) . ?
C23_1 C24_1 1.5002(14) . ?
C1_1 N1_1 1.462(5) . ?
C1_1 C2_1 1.527(6) . ?
C1_1 C3_1 1.541(7) . ?
N1_1 C10_1 1.334(5) . ?
O1_1 C2_1 1.260(6) . ?
C2_1 O2_1 1.244(5) . ?
N2_1 C11_1 1.483(5) . ?
C3_1 C4_1 1.480(7) . ?
O3_1 C10_1 1.215(5) . ?
C4_1 C9_1 1.362(8) . ?
C4_1 C5_1 1.391(8) . ?
C5_1 C6_1 1.371(11) . ?
C6_1 C7_1 1.376(13) . ?
C7_1 C8_1 1.388(14) . ?
C8_1 C9_1 1.410(12) . ?
C10_1 C11_1 1.533(5) . ?
C11_1 C12_1 1.539(6) . ?
C12_1 C13_1 1.486(7) . ?
C13_1 C14_1 1.377(8) . ?
C13_1 C18_1 1.379(7) . ?
C14_1 C15_1 1.403(11) . ?
C15_1 C16_1 1.364(16) . ?
C16_1 C17_1 1.359(16) . ?
C17_1 C18_1 1.390(12) . ?
O21_2 C22_2 1.4406(14) . ?
C22_2 C23_2 1.5007(14) . ?
C23_2 C24_2 1.5005(14) . ?
C1_2 N1_2 1.446(5) . ?
C1_2 C2_2 1.519(6) . ?
C1_2 C3_2 1.535(7) . ?
C3_2 C4_2 1.499(8) . ?
O1_2 C2_2 1.233(6) . ?
N1_2 C10_2 1.328(5) . ?
O2_2 C2_2 1.241(5) . ?
N2_2 C11_2 1.483(5) . ?
O3_2 C10_2 1.223(5) . ?
C4_2 C9_2 1.365(9) . ?
C4_2 C5_2 1.398(8) . ?
C5_2 C6_2 1.381(11) . ?
C6_2 C7_2 1.343(12) . ?
C7_2 C8_2 1.406(14) . ?
C8_2 C9_2 1.418(13) . ?
C10_2 C11_2 1.531(6) . ?
C11_2 C12_2 1.496(7) . ?
C12_2 C13_2 1.519(7) . ?
C13_2 C14_2 1.384(8) . ?
C13_2 C18_2 1.385(7) . ?
C14_2 C15_2 1.379(10) . ?
C15_2 C16_2 1.339(12) . ?
C16_2 C17_2 1.354(12) . ?
C17_2 C18_2 1.375(11) . ?

loop_
_geom_hbond_atom_site_label_D
_geom_hbond_atom_site_label_H
_geom_hbond_atom_site_label_A
_geom_hbond_distance_DH
_geom_hbond_distance_HA
_geom_hbond_distance_DA
_geom_hbond_angle_DHA
_geom_hbond_site_symmetry_A
_geom_hbond_publ_flag
O21_1 H21O_1 O21_2 0.82 2.21 2.924(15) 145.3 1_556 yes
C1_1 H1_1 O1_2 0.98 2.60 3.384(5) 137.5 1_556 yes
N1_1 H1A_1 O3_2 0.86 2.49 3.302(4) 156.7 . yes
N2_1 H2A_1 O1_2 0.89 1.85 2.716(4) 162.2 3_656 yes
N2_1 H2A_1 O2_2 0.89 2.55 3.230(5) 133.5 3_656 yes
N2_1 H2B_1 O2_1 0.89 2.30 2.922(5) 127.3 3_657 yes
N2_1 H2C_1 O21_1 0.89 2.02 2.897(10) 170.4 . yes
C11_1 H11_1 O3_2 0.98 2.55 3.244(5) 127.9 . yes
C12_1 H12B_1 O2_2 0.97 2.39 3.142(6) 134.2 3_656 yes
O21_2 H21O_2 O1_1 0.82 1.82 2.630(8) 171.2 3_656 yes
C1_2 H1_2 O1_1 0.98 2.42 3.350(6) 157.3 . yes
N2_2 H2A_2 O1_1 0.89 2.54 3.206(5) 132.3 3_656 yes
N2_2 H2A_2 O2_1 0.89 1.94 2.788(5) 159.1 3_656 yes
N2_2 H2B_2 O2_2 0.89 2.04 2.729(5) 133.3 3_656 yes
N2_2 H2C_2 O21_2 0.89 2.10 2.818(8) 137.6 . yes
C11_2 H11_2 O3_1 0.98 2.21 3.039(5) 141.6 1_554 yes

loop_
_geom_torsion_atom_site_label_1
_geom_torsion_atom_site_label_2
_geom_torsion_atom_site_label_3
_geom_torsion_atom_site_label_4
_geom_torsion
_geom_torsion_site_symmetry_1
_geom_torsion_site_symmetry_2
_geom_torsion_site_symmetry_3
_geom_torsion_site_symmetry_4
_geom_torsion_publ_flag
O21_1 C22_1 C23_1 C24_1 -101.9(19) . . . . ?
C2_1 C1_1 N1_1 C10_1 -152.3(4) . . . . ?
C3_1 C1_1 N1_1 C10_1 77.9(5) . . . . ?
N1_1 C1_1 C2_1 O2_1 -164.6(4) . . . . ?
C3_1 C1_1 C2_1 O2_1 -36.6(6) . . . . ?
N1_1 C1_1 C2_1 O1_1 19.4(6) . . . . ?
C3_1 C1_1 C2_1 O1_1 147.4(4) . . . . ?
N1_1 C1_1 C3_1 C4_1 57.9(5) . . . . ?
C2_1 C1_1 C3_1 C4_1 -68.0(5) . . . . ?
C1_1 C3_1 C4_1 C9_1 -87.3(6) . . . . ?
C1_1 C3_1 C4_1 C5_1 93.6(5) . . . . ?
C9_1 C4_1 C5_1 C6_1 -0.2(9) . . . . ?
C3_1 C4_1 C5_1 C6_1 178.8(5) . . . . ?
C4_1 C5_1 C6_1 C7_1 -1.4(10) . . . . ?
C5_1 C6_1 C7_1 C8_1 3.2(13) . . . . ?
C6_1 C7_1 C8_1 C9_1 -3.3(15) . . . . ?
C5_1 C4_1 C9_1 C8_1 0.2(11) . . . . ?
C3_1 C4_1 C9_1 C8_1 -178.9(7) . . . . ?
C7_1 C8_1 C9_1 C4_1 1.6(14) . . . . ?
C1_1 N1_1 C10_1 O3_1 -6.4(7) . . . . ?
C1_1 N1_1 C10_1 C11_1 173.2(4) . . . . ?
O3_1 C10_1 C11_1 N2_1 -16.3(6) . . . . ?
N1_1 C10_1 C11_1 N2_1 164.1(4) . . . . ?
O3_1 C10_1 C11_1 C12_1 107.0(5) . . . . ?
N1_1 C10_1 C11_1 C12_1 -72.5(4) . . . . ?
N2_1 C11_1 C12_1 C13_1 63.3(5) . . . . ?
C10_1 C11_1 C12_1 C13_1 -57.4(5) . . . . ?
C11_1 C12_1 C13_1 C14_1 -91.7(5) . . . . ?
C11_1 C12_1 C13_1 C18_1 89.2(6) . . . . ?
C18_1 C13_1 C14_1 C15_1 1.2(9) . . . . ?
C12_1 C13_1 C14_1 C15_1 -178.0(6) . . . . ?
C13_1 C14_1 C15_1 C16_1 -1.3(11) . . . . ?
C14_1 C15_1 C16_1 C17_1 1.5(14) . . . . ?
C15_1 C16_1 C17_1 C18_1 -1.5(15) . . . . ?
C14_1 C13_1 C18_1 C17_1 -1.2(9) . . . . ?
C12_1 C13_1 C18_1 C17_1 178.0(6) . . . . ?
C16_1 C17_1 C18_1 C13_1 1.3(12) . . . . ?
O21_2 C22_2 C23_2 C24_2 -44.6(19) . . . . ?
N1_2 C1_2 C3_2 C4_2 55.7(5) . . . . ?
C2_2 C1_2 C3_2 C4_2 -68.0(5) . . . . ?
C2_2 C1_2 N1_2 C10_2 -161.0(4) . . . . ?
C3_2 C1_2 N1_2 C10_2 74.4(5) . . . . ?
N1_2 C1_2 C2_2 O1_2 -6.7(7) . . . . ?
C3_2 C1_2 C2_2 O1_2 118.2(5) . . . . ?
N1_2 C1_2 C2_2 O2_2 173.5(4) . . . . ?
C3_2 C1_2 C2_2 O2_2 -61.6(6) . . . . ?
C1_2 C3_2 C4_2 C9_2 -91.5(7) . . . . ?
C1_2 C3_2 C4_2 C5_2 88.4(6) . . . . ?
C9_2 C4_2 C5_2 C6_2 0.5(9) . . . . ?
C3_2 C4_2 C5_2 C6_2 -179.4(5) . . . . ?
C4_2 C5_2 C6_2 C7_2 -2.0(11) . . . . ?
C5_2 C6_2 C7_2 C8_2 3.7(14) . . . . ?
C6_2 C7_2 C8_2 C9_2 -4.0(16) . . . . ?
C5_2 C4_2 C9_2 C8_2 -0.9(12) . . . . ?
C3_2 C4_2 C9_2 C8_2 179.0(8) . . . . ?
C7_2 C8_2 C9_2 C4_2 2.7(15) . . . . ?
C1_2 N1_2 C10_2 O3_2 -4.2(7) . . . . ?
C1_2 N1_2 C10_2 C11_2 174.2(4) . . . . ?
O3_2 C10_2 C11_2 N2_2 -19.8(6) . . . . ?
N1_2 C10_2 C11_2 N2_2 161.8(4) . . . . ?
O3_2 C10_2 C11_2 C12_2 105.1(5) . . . . ?
N1_2 C10_2 C11_2 C12_2 -73.3(5) . . . . ?
N2_2 C11_2 C12_2 C13_2 62.9(5) . . . . ?
C10_2 C11_2 C12_2 C13_2 -60.3(5) . . . . ?
C11_2 C12_2 C13_2 C14_2 -91.1(6) . . . . ?
C11_2 C12_2 C13_2 C18_2 87.8(6) . . . . ?
C18_2 C13_2 C14_2 C15_2 1.1(9) . . . . ?
C12_2 C13_2 C14_2 C15_2 -179.9(5) . . . . ?
C13_2 C14_2 C15_2 C16_2 -0.8(10) . . . . ?
C14_2 C15_2 C16_2 C17_2 0.4(12) . . . . ?
C15_2 C16_2 C17_2 C18_2 -0.4(12) . . . . ?
C16_2 C17_2 C18_2 C13_2 0.7(11) . . . . ?
C14_2 C13_2 C18_2 C17_2 -1.1(8) . . . . ?
C12_2 C13_2 C18_2 C17_2 180.0(5) . . . . ?
